data_7027118
loop_
_publ_author_name
'Batsanov, Andrei S.'
'Churakov, Andrei V.'
'Easson, Morag A. M.'
'Govenlock, Linda J.'
'Howard, Judith A. K.'
'Moloney, Janet M.'
'Parker, David'

_publ_section_title
;
 Dimethylthiophosphoryl hydrazone ligands and their copper complexes:
 crystal structures and analysis of their solution complexation behaviour
 by electrospray mass spectrometry
;
_journal_issue 3
_journal_name_full 'Journal of the Chemical Society, Dalton Transactions'
_journal_page_first 323
_journal_paper_doi 10.1039/a807142j
_journal_year 1999
_chemical_formula_sum 'C8 H13 N2 P S'
_chemical_formula_weight 200.23
_chemical_melting_point 412.0(10)
_chemical_name_systematic
; 
 2-(dimethylthiophosphorylamino)-6-picoline 
;
_space_group_IT_number 14
_symmetry_cell_setting monoclinic
_symmetry_space_group_name_Hall '-P 2ybc'
_symmetry_space_group_name_H-M 'P 1 21/c 1'
_atom_sites_solution_hydrogens difmap
_atom_sites_solution_primary direct
_atom_sites_solution_secondary difmap
_audit_creation_method SHELXL
_cell_angle_alpha 90.00
_cell_angle_beta 114.54(1)
_cell_angle_gamma 90.00
_cell_formula_units_Z 4
_cell_length_a 11.415(1)
_cell_length_b 8.348(1)
_cell_length_c 11.983(1)
_cell_measurement_reflns_used 447
_cell_measurement_temperature 150(2)
_cell_measurement_theta_max 20
_cell_measurement_theta_min 12
_cell_volume 1038.7(2)
_computing_cell_refinement 'Siemens SMART'
_computing_data_collection 'Siemens SMART'
_computing_data_reduction 'Siemens SAINT'
_computing_molecular_graphics 'SHELXTL Vesion 5/VMS (1995)'
_computing_publication_material 'SHELXTL Vesion 5/VMS (1995)'
_computing_structure_refinement 'SHELXL-93 (Sheldrick, 1993)'
_computing_structure_solution 'SHELXS-86 (Sheldrick, 1990)'
_diffrn_ambient_temperature 150(2)
_diffrn_measurement_device 'CCD area detector'
_diffrn_measurement_method '\w scan in 0.3\% frames, 15 s/frame'
_diffrn_radiation_monochromator graphite
_diffrn_radiation_source 'fine-focus sealed tube'
_diffrn_radiation_type MoK\a
_diffrn_radiation_wavelength 0.71073
_diffrn_reflns_av_R_equivalents 0.0279
_diffrn_reflns_av_sigmaI/netI 0.0266
_diffrn_reflns_limit_h_max 15
_diffrn_reflns_limit_h_min -15
_diffrn_reflns_limit_k_max 11
_diffrn_reflns_limit_k_min -11
_diffrn_reflns_limit_l_max 16
_diffrn_reflns_limit_l_min -17
_diffrn_reflns_number 8012
_diffrn_reflns_theta_max 30.43
_diffrn_reflns_theta_min 1.96
_diffrn_standards_decay_% 0.2
_diffrn_standards_interval_time '10 h'
_diffrn_standards_number '178 (50 frames)'
_exptl_absorpt_coefficient_mu 0.416
_exptl_absorpt_correction_T_max 0.9518
_exptl_absorpt_correction_T_min 0.8574
_exptl_absorpt_correction_type semiempirical
_exptl_crystal_colour 'colourless        '
_exptl_crystal_density_diffrn 1.280
_exptl_crystal_description 'lump              '
_exptl_crystal_F_000 424
_exptl_crystal_size_max 0.4
_exptl_crystal_size_mid 0.3
_exptl_crystal_size_min 0.2
_refine_diff_density_max 0.353
_refine_diff_density_min -0.255
_refine_diff_density_rms 0.053
_refine_ls_extinction_method none
_refine_ls_goodness_of_fit_all 1.163
_refine_ls_goodness_of_fit_obs 1.151
_refine_ls_hydrogen_treatment refall
_refine_ls_matrix_type full
_refine_ls_number_parameters 161
_refine_ls_number_reflns 2806
_refine_ls_number_restraints 0
_refine_ls_restrained_S_all 1.205
_refine_ls_restrained_S_obs 1.151
_refine_ls_R_factor_all 0.0432
_refine_ls_R_factor_obs 0.0329
_refine_ls_shift/esd_max -0.001
_refine_ls_shift/esd_mean 0.000
_refine_ls_structure_factor_coef Fsqd
_refine_ls_weighting_details 'w=1/[\s^2^(Fo^2^)+(0.0216P)^2^+0.6285P] where P=(Fo^2^+2Fc^2^)/3'
_refine_ls_weighting_scheme calc
_refine_ls_wR_factor_all 0.0824
_refine_ls_wR_factor_obs 0.0727
_reflns_number_observed 2425
_reflns_number_total 2815
_reflns_observed_criterion >2sigma(I)
_cod_data_source_file 807142jsup1.cif
_cod_data_source_block L3
_cod_depositor_comments
;
The following automatic conversions were performed:

'_chemical_melting_point' value '411-413 K' was changed to
'412.0(10)' - the average value was taken and precision was
estimated.

'_symmetry_cell_setting' value 'Monoclinic' changed to
'monoclinic' according to
/home/saulius/struct/CIF-dictionaries/cif_core.dic dictionary named
'cif_core.dic' version 2.4.2 from 2011-04-26.

Automatic conversion script
Id: cif_fix_values 1891 2012-01-12 08:04:46Z andrius 

The following automatic conversions were performed:

'_refine_ls_weighting_scheme' value 'calc
w=1/[\s^2^(Fo^2^)+(0.0216P)^2^+0.6285P] where P=(Fo^2^+2Fc^2^)/3' was
changed to 'calc'. New tag '_refine_ls_weighting_details' was
created. The value of the new tag was set to
'w=1/[\s^2^(Fo^2^)+(0.0216P)^2^+0.6285P] where P=(Fo^2^+2Fc^2^)/3'.

Automatic conversion script
Id: cif_fix_values 3143 2015-03-26 13:38:13Z robertas 
;
_cod_database_code 7027118

loop_
_symmetry_equiv_pos_as_xyz
'x, y, z'
'-x, y+1/2, -z+1/2'
'-x, -y, -z'
'x, -y-1/2, z-1/2'

loop_
_atom_site_aniso_label
_atom_site_aniso_U_11
_atom_site_aniso_U_22
_atom_site_aniso_U_33
_atom_site_aniso_U_23
_atom_site_aniso_U_13
_atom_site_aniso_U_12
S 0.0126(2) 0.0306(2) 0.0332(2) -0.0058(2) 0.00529(14) 0.00160(14)
P 0.0130(2) 0.0219(2) 0.0194(2) -0.00281(14) 0.00530(13) 0.00046(14)
N1 0.0160(5) 0.0201(6) 0.0199(6) 0.0001(5) 0.0069(5) 0.0000(5)
N2 0.0131(5) 0.0236(6) 0.0256(6) -0.0074(5) 0.0052(5) 0.0019(5)
C2 0.0146(6) 0.0198(7) 0.0178(6) 0.0012(5) 0.0047(5) 0.0009(5)
C3 0.0200(7) 0.0281(8) 0.0266(8) -0.0085(6) 0.0069(6) 0.0025(6)
C4 0.0201(7) 0.0295(8) 0.0293(8) -0.0098(7) 0.0026(6) -0.0011(6)
C5 0.0144(6) 0.0251(8) 0.0285(8) 0.0000(6) 0.0041(6) -0.0003(6)
C6 0.0158(6) 0.0193(7) 0.0233(7) 0.0037(6) 0.0081(5) 0.0013(5)
C7 0.0198(7) 0.0284(8) 0.0359(9) -0.0026(7) 0.0131(7) 0.0027(6)
C8 0.0251(8) 0.0474(11) 0.0216(8) -0.0042(8) 0.0103(6) -0.0044(8)
C9 0.0207(7) 0.0225(8) 0.0352(9) -0.0023(7) 0.0096(7) 0.0009(6)

loop_
_atom_site_label
_atom_site_type_symbol
_atom_site_fract_x
_atom_site_fract_y
_atom_site_fract_z
_atom_site_U_iso_or_equiv
_atom_site_thermal_displace_type
_atom_site_occupancy
_atom_site_calc_flag
S S 0.57931(3) 0.69613(5) 0.14493(4) 0.02691(11) Uani 1 d
P P 0.39608(3) 0.73756(5) 0.10176(3) 0.01858(10) Uani 1 d
N1 N 0.10632(11) 0.69690(15) -0.02776(11) 0.0189(2) Uani 1 d
N2 N 0.30790(12) 0.6056(2) -0.00596(12) 0.0217(3) Uani 1 d
H2 H 0.3457(20) 0.5423(26) -0.0290(18) 0.033(5) Uiso 1 d
C2 C 0.17350(13) 0.5985(2) -0.06713(13) 0.0181(3) Uani 1 d
C3 C 0.11609(15) 0.4909(2) -0.16426(15) 0.0258(3) Uani 1 d
H3 H 0.1653(18) 0.4242(23) -0.1886(16) 0.026(5) Uiso 1 d
C4 C -0.0169(2) 0.4867(2) -0.2214(2) 0.0289(4) Uani 1 d
H4 H -0.0579(19) 0.4140(26) -0.2869(18) 0.036(5) Uiso 1 d
C5 C -0.08843(14) 0.5879(2) -0.18149(15) 0.0242(3) Uani 1 d
H5 H -0.1793(18) 0.5846(23) -0.2178(17) 0.029(5) Uiso 1 d
C6 C -0.02387(13) 0.6910(2) -0.08457(14) 0.0195(3) Uani 1 d
C7 C -0.0960(2) 0.8052(2) -0.0387(2) 0.0275(3) Uani 1 d
H71 H -0.0928(20) 0.9117(28) -0.0664(19) 0.039(6) Uiso 1 d
H72 H -0.0554(21) 0.8133(26) 0.0495(22) 0.043(6) Uiso 1 d
H73 H -0.1830(23) 0.7704(27) -0.0626(21) 0.044(6) Uiso 1 d
C8 C 0.3546(2) 0.7175(3) 0.2304(2) 0.0311(4) Uani 1 d
H81 H 0.2648(21) 0.7392(25) 0.2066(19) 0.037(6) Uiso 1 d
H82 H 0.4013(21) 0.7899(26) 0.2914(21) 0.039(6) Uiso 1 d
H83 H 0.3759(22) 0.6068(30) 0.2618(21) 0.049(7) Uiso 1 d
C9 C 0.3467(2) 0.9355(2) 0.0415(2) 0.0268(3) Uani 1 d
H91 H 0.2556(20) 0.9422(25) 0.0110(18) 0.035(5) Uiso 1 d
H92 H 0.3837(21) 1.0047(28) 0.1097(20) 0.044(6) Uiso 1 d
H93 H 0.3759(22) 0.9559(29) -0.0218(21) 0.051(7) Uiso 1 d

loop_
_atom_type_symbol
_atom_type_description
_atom_type_scat_dispersion_real
_atom_type_scat_dispersion_imag
_atom_type_scat_source
C C 0.0033 0.0016 'International Tables Vol C Tables 4.2.6.8 and 6.1.1.4'
H H 0.0000 0.0000 'International Tables Vol C Tables 4.2.6.8 and 6.1.1.4'
N N 0.0061 0.0033 'International Tables Vol C Tables 4.2.6.8 and 6.1.1.4'
P P 0.1023 0.0942 'International Tables Vol C Tables 4.2.6.8 and 6.1.1.4'
S S 0.1246 0.1234 'International Tables Vol C Tables 4.2.6.8 and 6.1.1.4'

loop_
_geom_angle_atom_site_label_1
_geom_angle_atom_site_label_2
_geom_angle_atom_site_label_3
_geom_angle
N2 P C9 107.84(8)
N2 P C8 108.14(8)
C9 P C8 106.24(9)
N2 P S 108.66(5)
C9 P S 112.91(6)
C8 P S 112.83(6)
C2 N1 C6 118.11(13)
C2 N2 P 127.43(11)
C2 N2 H2 115.0(15)
P N2 H2 117.5(15)
N1 C2 C3 123.30(13)
N1 C2 N2 116.98(13)
C3 C2 N2 119.72(13)
C4 C3 C2 117.84(15)
C4 C3 H3 121.2(11)
C2 C3 H3 121.0(12)
C3 C4 C5 119.70(15)
C3 C4 H4 119.3(12)
C5 C4 H4 121.0(12)
C6 C5 C4 118.77(14)
C6 C5 H5 120.3(12)
C4 C5 H5 120.9(12)
N1 C6 C5 122.28(14)
N1 C6 C7 116.51(13)
C5 C6 C7 121.20(13)
C6 C7 H71 110.8(13)
C6 C7 H72 110.9(13)
H71 C7 H72 104.2(18)
C6 C7 H73 110.8(14)
H71 C7 H73 111.3(18)
H72 C7 H73 108.5(18)
P C8 H81 110.8(13)
P C8 H82 110.2(14)
H81 C8 H82 107.7(18)
P C8 H83 107.6(14)
H81 C8 H83 110.6(18)
H82 C8 H83 109.8(18)
P C9 H91 108.6(13)
P C9 H92 105.2(14)
H91 C9 H92 108.7(18)
P C9 H93 109.1(14)
H91 C9 H93 111.6(18)
H92 C9 H93 113.4(19)

loop_
_geom_bond_atom_site_label_1
_geom_bond_atom_site_label_2
_geom_bond_distance
S P 1.9655(5)
P N2 1.6771(13)
P C9 1.797(2)
P C8 1.799(2)
N1 C2 1.336(2)
N1 C6 1.354(2)
N2 C2 1.400(2)
N2 H2 0.80(2)
C2 C3 1.399(2)
C3 C4 1.382(2)
C3 H3 0.92(2)
C4 C5 1.391(2)
C4 H4 0.95(2)
C5 C6 1.386(2)
C5 H5 0.94(2)
C6 C7 1.505(2)
C7 H71 0.95(2)
C7 H72 0.96(2)
C7 H73 0.96(2)
C8 H81 0.96(2)
C8 H82 0.93(2)
C8 H83 0.99(2)
C9 H91 0.95(2)
C9 H92 0.95(2)
C9 H93 0.96(2)

loop_
_geom_torsion_atom_site_label_1
_geom_torsion_atom_site_label_2
_geom_torsion_atom_site_label_3
_geom_torsion_atom_site_label_4
_geom_torsion
S P N2 C2 -176.19(12)
P N2 C2 N1 -7.2(2)
